data_7705184
loop_
_publ_author_name
'Liang, Qiuming'
'Lin, Jack H.'
'DeMuth, Joshua C.'
'Neidig, Michael L.'
'Song, Datong'

_publ_section_title
;
 Syntheses and characterizations of iron complexes of bulky
 <i>o</i>-phenylenediamide ligand.
;
_journal_issue 35
_journal_name_full 'Dalton transactions (Cambridge, England : 2003)'
_journal_page_first 12287
_journal_page_last 12297
_journal_paper_doi 10.1039/d0dt02087g
_journal_volume 49
_journal_year 2020
_chemical_formula_moiety 'C60 H76 Fe N4 [+ solvent]'
_chemical_formula_sum 'C60 H76 Fe N4'
_chemical_formula_weight 909.09
_space_group_crystal_system orthorhombic
_space_group_IT_number 68
_space_group_name_Hall '-C 2a 2ac'
_space_group_name_H-M_alt 'C c c a :2'
_atom_sites_solution_hydrogens geom
_audit_creation_method SHELXL-2016/6
_audit_update_record
;
2020-08-11 deposited with the CCDC.	2020-08-17 downloaded from the CCDC.
;
_cell_angle_alpha 90
_cell_angle_beta 90
_cell_angle_gamma 90
_cell_formula_units_Z 8
_cell_length_a 18.114(2)
_cell_length_b 20.701(2)
_cell_length_c 33.700(4)
_cell_measurement_reflns_used 105768
_cell_measurement_temperature 150(2)
_cell_measurement_theta_max 27.607
_cell_measurement_theta_min 1.611
_cell_volume 12637(2)
_computing_structure_refinement 'SHELXL-2016/6 (Sheldrick, 2016)'
_diffrn_ambient_temperature 150(2)
_diffrn_measured_fraction_theta_full 0.999
_diffrn_measured_fraction_theta_max 0.996
_diffrn_measurement_device_type 'Bruker Kappa Apex II'
_diffrn_measurement_method 'Phi and Omega Scans'
_diffrn_radiation_type MoK\a
_diffrn_radiation_wavelength 0.71073
_diffrn_reflns_av_R_equivalents 0.1703
_diffrn_reflns_av_unetI/netI 0.0794
_diffrn_reflns_Laue_measured_fraction_full 0.999
_diffrn_reflns_Laue_measured_fraction_max 0.996
_diffrn_reflns_limit_h_max 23
_diffrn_reflns_limit_h_min -23
_diffrn_reflns_limit_k_max 26
_diffrn_reflns_limit_k_min -26
_diffrn_reflns_limit_l_max 43
_diffrn_reflns_limit_l_min -43
_diffrn_reflns_number 105768
_diffrn_reflns_point_group_measured_fraction_full 0.999
_diffrn_reflns_point_group_measured_fraction_max 0.996
_diffrn_reflns_theta_full 25.242
_diffrn_reflns_theta_max 27.607
_diffrn_reflns_theta_min 1.611
_exptl_absorpt_coefficient_mu 0.273
_exptl_absorpt_correction_T_max 0.6890
_exptl_absorpt_correction_T_min 0.6036
_exptl_absorpt_correction_type multi-scan
_exptl_absorpt_process_details SADABS
_exptl_crystal_colour 'dark green'
_exptl_crystal_density_diffrn 0.956
_exptl_crystal_description block
_exptl_crystal_F_000 3920
_exptl_crystal_size_max 0.4
_exptl_crystal_size_mid 0.2
_exptl_crystal_size_min 0.2
_refine_diff_density_max 0.283
_refine_diff_density_min -0.334
_refine_diff_density_rms 0.065
_refine_ls_extinction_coef 0.00109(13)
_refine_ls_extinction_expression Fc^*^=kFc[1+0.001xFc^2^\l^3^/sin(2\q)]^-1/4^
_refine_ls_extinction_method 'SHELXL-2016/6 (Sheldrick 2016)'
_refine_ls_goodness_of_fit_ref 1.010
_refine_ls_hydrogen_treatment constr
_refine_ls_matrix_type full
_refine_ls_number_parameters 295
_refine_ls_number_reflns 7305
_refine_ls_number_restraints 0
_refine_ls_restrained_S_all 1.010
_refine_ls_R_factor_all 0.1006
_refine_ls_R_factor_gt 0.0549
_refine_ls_shift/su_max 0.000
_refine_ls_shift/su_mean 0.000
_refine_ls_structure_factor_coef Fsqd
_refine_ls_weighting_details 'w=1/[\s^2^(Fo^2^)+(0.0819P)^2^+2.8326P] where P=(Fo^2^+2Fc^2^)/3'
_refine_ls_weighting_scheme calc
_refine_ls_wR_factor_gt 0.1340
_refine_ls_wR_factor_ref 0.1553
_reflns_Friedel_coverage 0.000
_reflns_number_gt 4591
_reflns_number_total 7305
_reflns_threshold_expression 'I > 2\s(I)'
_cod_data_source_file d0dt02087g2.cif
_cod_data_source_block wl319_sq
_cod_depositor_comments 'Adding full bibliography for 7705182--7705191.cif.'
_cod_original_sg_symbol_Hall '-C 2b 2bc'
_cod_original_sg_symbol_H-M 'C c c a'
_cod_database_code 7705184
_shelx_shelxl_version_number 2016/6
_shelx_space_group_comment
;
The symmetry employed for this shelxl refinement is uniquely defined
by the following loop, which should always be used as a source of
symmetry information in preference to the above space-group names.
They are only intended as comments.
;

loop_
_space_group_symop_operation_xyz
'x, y, z'
'x+1/2, -y, -z+1/2'
'-x, y, -z+1/2'
'-x+1/2, -y, z'
'x+1/2, y+1/2, z'
'x+1, -y+1/2, -z+1/2'
'-x+1/2, y+1/2, -z+1/2'
'-x+1, -y+1/2, z'
'-x, -y, -z'
'-x-1/2, y, z-1/2'
'x, -y, z-1/2'
'x-1/2, y, -z'
'-x+1/2, -y+1/2, -z'
'-x, y+1/2, z-1/2'
'x+1/2, -y+1/2, z-1/2'
'x, y+1/2, -z'

loop_
_atom_site_label
_atom_site_type_symbol
_atom_site_fract_x
_atom_site_fract_y
_atom_site_fract_z
_atom_site_U_iso_or_equiv
_atom_site_adp_type
_atom_site_occupancy
_atom_site_site_symmetry_order
_atom_site_calc_flag
_atom_site_refinement_flags_posn
_atom_site_refinement_flags_adp
_atom_site_refinement_flags_occupancy
_atom_site_disorder_assembly
_atom_site_disorder_group
Fe1 Fe 0.250000 0.000000 0.09602(2) 0.01745(14) Uani 1 2 d S T P . .
N1 N 0.31037(11) 0.06994(8) 0.11724(6) 0.0228(4) Uani 1 1 d . . . . .
C1 C 0.37219(13) 0.07726(10) 0.09415(7) 0.0214(5) Uani 1 1 d . . . . .
N2 N 0.33980(10) -0.02515(8) 0.06668(6) 0.0194(4) Uani 1 1 d . . . . .
C2 C 0.42459(14) 0.12703(11) 0.09769(8) 0.0305(6) Uani 1 1 d . . . . .
H2A H 0.420171 0.157524 0.118622 0.037 Uiso 1 1 calc R U . . .
C3 C 0.48204(15) 0.13219(12) 0.07131(8) 0.0362(7) Uani 1 1 d . . . . .
H3A H 0.516398 0.166604 0.073943 0.043 Uiso 1 1 calc R U . . .
C4 C 0.49056(14) 0.08739(12) 0.04063(8) 0.0325(6) Uani 1 1 d . . . . .
H4A H 0.529260 0.092395 0.021853 0.039 Uiso 1 1 calc R U . . .
C5 C 0.44280(13) 0.03613(11) 0.03771(7) 0.0253(5) Uani 1 1 d . . . . .
H5A H 0.448968 0.005651 0.016900 0.030 Uiso 1 1 calc R U . . .
C6 C 0.38521(12) 0.02804(10) 0.06490(7) 0.0195(5) Uani 1 1 d . . . . .
C7 C 0.30586(14) 0.10538(11) 0.15406(7) 0.0263(5) Uani 1 1 d . . . . .
C8 C 0.26591(15) 0.16404(12) 0.15646(8) 0.0328(6) Uani 1 1 d . . . . .
C9 C 0.26253(17) 0.19379(13) 0.19324(9) 0.0418(7) Uani 1 1 d . . . . .
H9A H 0.235618 0.232967 0.195772 0.050 Uiso 1 1 calc R U . . .
C10 C 0.29677(19) 0.16859(13) 0.22620(9) 0.0483(8) Uani 1 1 d . . . . .
H10A H 0.293087 0.190262 0.250966 0.058 Uiso 1 1 calc R U . . .
C11 C 0.33647(18) 0.11191(13) 0.22337(8) 0.0441(7) Uani 1 1 d . . . . .
H11A H 0.360563 0.094962 0.246138 0.053 Uiso 1 1 calc R U . . .
C12 C 0.34136(15) 0.07946(11) 0.18731(8) 0.0316(6) Uani 1 1 d . . . . .
C13 C 0.22869(19) 0.19493(13) 0.12080(9) 0.0470(8) Uani 1 1 d . . . . .
H13A H 0.208242 0.159395 0.103962 0.056 Uiso 1 1 calc R U . . .
C14 C 0.16475(19) 0.24000(14) 0.13166(12) 0.0608(10) Uani 1 1 d . . . . .
H14A H 0.128927 0.216550 0.148008 0.091 Uiso 1 1 calc R U . . .
H14B H 0.183808 0.277086 0.146550 0.091 Uiso 1 1 calc R U . . .
H14C H 0.140619 0.255203 0.107365 0.091 Uiso 1 1 calc R U . . .
C15 C 0.2822(2) 0.23274(16) 0.09579(10) 0.0652(11) Uani 1 1 d . . . . .
H15A H 0.256010 0.251796 0.073192 0.098 Uiso 1 1 calc R U . . .
H15B H 0.304299 0.267180 0.111819 0.098 Uiso 1 1 calc R U . . .
H15C H 0.321081 0.203898 0.086077 0.098 Uiso 1 1 calc R U . . .
C16 C 0.38804(16) 0.01789(12) 0.18562(8) 0.0381(7) Uani 1 1 d . . . . .
H16A H 0.379886 -0.002456 0.159067 0.046 Uiso 1 1 calc R U . . .
C17 C 0.3647(2) -0.03073(14) 0.21699(10) 0.0560(9) Uani 1 1 d . . . . .
H17A H 0.311996 -0.040349 0.213970 0.084 Uiso 1 1 calc R U . . .
H17B H 0.393319 -0.070556 0.213806 0.084 Uiso 1 1 calc R U . . .
H17C H 0.373629 -0.012649 0.243433 0.084 Uiso 1 1 calc R U . . .
C18 C 0.46970(18) 0.03492(15) 0.18874(10) 0.0525(8) Uani 1 1 d . . . . .
H18A H 0.482476 0.066280 0.168067 0.079 Uiso 1 1 calc R U . . .
H18B H 0.479718 0.053669 0.214895 0.079 Uiso 1 1 calc R U . . .
H18C H 0.499408 -0.004239 0.185268 0.079 Uiso 1 1 calc R U . . .
C19 C 0.36692(12) -0.08504(10) 0.05094(7) 0.0206(5) Uani 1 1 d . . . . .
C20 C 0.32802(13) -0.11851(10) 0.02126(7) 0.0218(5) Uani 1 1 d . . . . .
C21 C 0.35327(13) -0.17885(10) 0.00933(7) 0.0261(5) Uani 1 1 d . . . . .
H21A H 0.326546 -0.201992 -0.010318 0.031 Uiso 1 1 calc R U . . .
C22 C 0.41624(14) -0.20604(11) 0.02532(8) 0.0298(6) Uani 1 1 d . . . . .
H22A H 0.432627 -0.247389 0.016832 0.036 Uiso 1 1 calc R U . . .
C23 C 0.45477(14) -0.17240(11) 0.05367(7) 0.0293(6) Uani 1 1 d . . . . .
H23A H 0.498451 -0.190992 0.064301 0.035 Uiso 1 1 calc R U . . .
C24 C 0.43238(13) -0.11222(10) 0.06741(7) 0.0237(5) Uani 1 1 d . . . . .
C25 C 0.26212(13) -0.09147(10) -0.00084(7) 0.0257(5) Uani 1 1 d . . . . .
H25A H 0.246959 -0.050333 0.012411 0.031 Uiso 1 1 calc R U . . .
C26 C 0.19602(14) -0.13678(12) -0.00112(9) 0.0359(6) Uani 1 1 d . . . . .
H26A H 0.155337 -0.116681 -0.015793 0.054 Uiso 1 1 calc R U . . .
H26B H 0.209759 -0.177508 -0.013975 0.054 Uiso 1 1 calc R U . . .
H26C H 0.180363 -0.145335 0.026211 0.054 Uiso 1 1 calc R U . . .
C27 C 0.28523(17) -0.07561(13) -0.04358(9) 0.0413(7) Uani 1 1 d . . . . .
H27A H 0.242834 -0.058065 -0.058078 0.062 Uiso 1 1 calc R U . . .
H27B H 0.325089 -0.043601 -0.043201 0.062 Uiso 1 1 calc R U . . .
H27C H 0.302516 -0.115024 -0.056731 0.062 Uiso 1 1 calc R U . . .
C28 C 0.47927(14) -0.08128(12) 0.09978(7) 0.0289(6) Uani 1 1 d . . . . .
H28A H 0.457292 -0.038213 0.106197 0.035 Uiso 1 1 calc R U . . .
C29 C 0.47878(18) -0.12201(13) 0.13774(8) 0.0440(7) Uani 1 1 d . . . . .
H29A H 0.509310 -0.100979 0.157978 0.066 Uiso 1 1 calc R U . . .
H29B H 0.428042 -0.126070 0.147519 0.066 Uiso 1 1 calc R U . . .
H29C H 0.498683 -0.165030 0.132007 0.066 Uiso 1 1 calc R U . . .
C30 C 0.55845(15) -0.07032(14) 0.08601(9) 0.0425(7) Uani 1 1 d . . . . .
H30A H 0.586946 -0.050420 0.107498 0.064 Uiso 1 1 calc R U . . .
H30B H 0.580794 -0.111820 0.078833 0.064 Uiso 1 1 calc R U . . .
H30C H 0.558505 -0.041678 0.062860 0.064 Uiso 1 1 calc R U . . .

loop_
_atom_site_aniso_label
_atom_site_aniso_U_11
_atom_site_aniso_U_22
_atom_site_aniso_U_33
_atom_site_aniso_U_23
_atom_site_aniso_U_13
_atom_site_aniso_U_12
Fe1 0.0192(2) 0.0142(2) 0.0190(2) 0.000 0.000 0.00140(18)
N1 0.0272(11) 0.0189(9) 0.0223(11) -0.0053(8) 0.0031(8) -0.0028(8)
C1 0.0218(12) 0.0207(11) 0.0216(12) 0.0017(9) -0.0013(10) 0.0003(9)
N2 0.0190(10) 0.0146(8) 0.0247(10) -0.0040(7) -0.0008(8) 0.0030(7)
C2 0.0336(15) 0.0235(12) 0.0344(15) -0.0068(10) 0.0009(12) -0.0065(10)
C3 0.0338(16) 0.0295(13) 0.0452(18) -0.0034(12) 0.0039(13) -0.0119(11)
C4 0.0249(14) 0.0344(13) 0.0382(16) -0.0005(12) 0.0075(11) -0.0033(11)
C5 0.0252(13) 0.0239(12) 0.0270(13) -0.0026(10) 0.0039(10) 0.0002(10)
C6 0.0195(12) 0.0186(11) 0.0204(12) 0.0006(9) -0.0016(9) 0.0033(9)
C7 0.0296(13) 0.0234(12) 0.0258(13) -0.0084(10) 0.0035(11) -0.0080(10)
C8 0.0427(18) 0.0222(12) 0.0335(15) -0.0087(11) 0.0001(12) -0.0027(10)
C9 0.056(2) 0.0293(14) 0.0400(17) -0.0137(12) 0.0042(14) 0.0012(12)
C10 0.077(2) 0.0368(16) 0.0310(17) -0.0180(13) 0.0067(15) -0.0004(15)
C11 0.066(2) 0.0369(15) 0.0293(16) -0.0081(12) -0.0068(14) -0.0017(15)
C12 0.0386(16) 0.0280(13) 0.0280(14) -0.0062(11) 0.0011(12) -0.0037(11)
C13 0.070(2) 0.0266(14) 0.0444(18) -0.0131(13) -0.0133(15) 0.0068(14)
C14 0.054(2) 0.0411(17) 0.088(3) -0.0112(17) -0.0165(19) 0.0077(15)
C15 0.096(3) 0.051(2) 0.048(2) 0.0103(16) 0.014(2) 0.032(2)
C16 0.0486(18) 0.0343(14) 0.0314(15) -0.0081(11) -0.0116(13) 0.0073(12)
C17 0.081(3) 0.0419(18) 0.046(2) 0.0007(14) -0.0089(17) 0.0115(17)
C18 0.049(2) 0.0534(19) 0.055(2) -0.0068(16) -0.0190(16) 0.0061(15)
C19 0.0206(12) 0.0169(10) 0.0242(13) -0.0003(9) 0.0050(9) 0.0044(9)
C20 0.0231(13) 0.0164(11) 0.0260(13) -0.0026(9) 0.0012(10) 0.0030(9)
C21 0.0307(14) 0.0168(11) 0.0308(14) -0.0045(10) -0.0014(11) 0.0022(9)
C22 0.0312(14) 0.0191(11) 0.0392(15) -0.0055(10) -0.0024(11) 0.0115(10)
C23 0.0255(14) 0.0287(13) 0.0336(15) -0.0007(11) -0.0018(11) 0.0126(10)
C24 0.0227(13) 0.0198(11) 0.0286(13) 0.0002(10) -0.0004(10) 0.0048(9)
C25 0.0258(14) 0.0173(11) 0.0340(14) -0.0070(10) -0.0074(10) 0.0038(9)
C26 0.0250(14) 0.0335(13) 0.0492(17) -0.0108(13) -0.0075(12) 0.0031(11)
C27 0.0457(18) 0.0355(15) 0.0428(18) 0.0049(13) -0.0096(14) 0.0075(13)
C28 0.0261(13) 0.0288(12) 0.0319(14) -0.0019(11) -0.0067(11) 0.0069(10)
C29 0.057(2) 0.0392(15) 0.0355(17) -0.0018(13) -0.0130(14) 0.0118(14)
C30 0.0264(15) 0.0482(17) 0.0528(19) -0.0079(14) -0.0074(13) 0.0025(13)

loop_
_atom_type_symbol
_atom_type_description
_atom_type_scat_dispersion_real
_atom_type_scat_dispersion_imag
_atom_type_scat_source
C C 0.0033 0.0016 'International Tables Vol C Tables 4.2.6.8 and 6.1.1.4'
H H 0.0000 0.0000 'International Tables Vol C Tables 4.2.6.8 and 6.1.1.4'
Fe Fe 0.3463 0.8444 'International Tables Vol C Tables 4.2.6.8 and 6.1.1.4'
N N 0.0061 0.0033 'International Tables Vol C Tables 4.2.6.8 and 6.1.1.4'

loop_
_geom_angle_atom_site_label_1
_geom_angle_atom_site_label_2
_geom_angle_atom_site_label_3
_geom_angle
_geom_angle_site_symmetry_1
_geom_angle_site_symmetry_3
_geom_angle_publ_flag
N1 Fe1 N1 136.97(12) 4 . ?
N1 Fe1 N2 116.74(7) 4 . ?
N1 Fe1 N2 85.27(7) . . ?
N1 Fe1 N2 85.27(7) 4 4 ?
N1 Fe1 N2 116.74(7) . 4 ?
N2 Fe1 N2 119.87(11) . 4 ?
C1 N1 C7 118.52(18) . . ?
C1 N1 Fe1 109.37(14) . . ?
C7 N1 Fe1 131.35(15) . . ?
N1 C1 C2 125.7(2) . . ?
N1 C1 C6 116.41(19) . . ?
C2 C1 C6 117.8(2) . . ?
C6 N2 C19 118.08(18) . . ?
C6 N2 Fe1 107.67(13) . . ?
C19 N2 Fe1 134.05(15) . . ?
C3 C2 C1 120.9(2) . . ?
C3 C2 H2A 119.5 . . ?
C1 C2 H2A 119.5 . . ?
C2 C3 C4 120.7(2) . . ?
C2 C3 H3A 119.6 . . ?
C4 C3 H3A 119.6 . . ?
C5 C4 C3 119.8(2) . . ?
C5 C4 H4A 120.1 . . ?
C3 C4 H4A 120.1 . . ?
C4 C5 C6 121.1(2) . . ?
C4 C5 H5A 119.5 . . ?
C6 C5 H5A 119.5 . . ?
N2 C6 C5 124.8(2) . . ?
N2 C6 C1 116.1(2) . . ?
C5 C6 C1 119.1(2) . . ?
C12 C7 C8 121.2(2) . . ?
C12 C7 N1 117.9(2) . . ?
C8 C7 N1 120.9(2) . . ?
C9 C8 C7 117.1(2) . . ?
C9 C8 C13 120.1(2) . . ?
C7 C8 C13 122.9(2) . . ?
C10 C9 C8 122.3(3) . . ?
C10 C9 H9A 118.9 . . ?
C8 C9 H9A 118.9 . . ?
C9 C10 C11 120.1(3) . . ?
C9 C10 H10A 119.9 . . ?
C11 C10 H10A 119.9 . . ?
C10 C11 C12 120.3(3) . . ?
C10 C11 H11A 119.9 . . ?
C12 C11 H11A 119.9 . . ?
C11 C12 C7 119.0(2) . . ?
C11 C12 C16 118.0(2) . . ?
C7 C12 C16 122.9(2) . . ?
C15 C13 C8 112.1(3) . . ?
C15 C13 C14 107.7(2) . . ?
C8 C13 C14 113.8(3) . . ?
C15 C13 H13A 107.7 . . ?
C8 C13 H13A 107.7 . . ?
C14 C13 H13A 107.7 . . ?
C13 C14 H14A 109.5 . . ?
C13 C14 H14B 109.5 . . ?
H14A C14 H14B 109.5 . . ?
C13 C14 H14C 109.5 . . ?
H14A C14 H14C 109.5 . . ?
H14B C14 H14C 109.5 . . ?
C13 C15 H15A 109.5 . . ?
C13 C15 H15B 109.5 . . ?
H15A C15 H15B 109.5 . . ?
C13 C15 H15C 109.5 . . ?
H15A C15 H15C 109.5 . . ?
H15B C15 H15C 109.5 . . ?
C17 C16 C18 112.1(3) . . ?
C17 C16 C12 111.8(3) . . ?
C18 C16 C12 109.9(2) . . ?
C17 C16 H16A 107.6 . . ?
C18 C16 H16A 107.6 . . ?
C12 C16 H16A 107.6 . . ?
C16 C17 H17A 109.5 . . ?
C16 C17 H17B 109.5 . . ?
H17A C17 H17B 109.5 . . ?
C16 C17 H17C 109.5 . . ?
H17A C17 H17C 109.5 . . ?
H17B C17 H17C 109.5 . . ?
C16 C18 H18A 109.5 . . ?
C16 C18 H18B 109.5 . . ?
H18A C18 H18B 109.5 . . ?
C16 C18 H18C 109.5 . . ?
H18A C18 H18C 109.5 . . ?
H18B C18 H18C 109.5 . . ?
C20 C19 C24 119.98(19) . . ?
C20 C19 N2 121.1(2) . . ?
C24 C19 N2 118.8(2) . . ?
C21 C20 C19 118.9(2) . . ?
C21 C20 C25 116.7(2) . . ?
C19 C20 C25 124.25(19) . . ?
C22 C21 C20 121.7(2) . . ?
C22 C21 H21A 119.2 . . ?
C20 C21 H21A 119.2 . . ?
C23 C22 C21 119.0(2) . . ?
C23 C22 H22A 120.5 . . ?
C21 C22 H22A 120.5 . . ?
C22 C23 C24 122.6(2) . . ?
C22 C23 H23A 118.7 . . ?
C24 C23 H23A 118.7 . . ?
C23 C24 C19 117.8(2) . . ?
C23 C24 C28 116.9(2) . . ?
C19 C24 C28 125.2(2) . . ?
C20 C25 C26 113.31(19) . . ?
C20 C25 C27 109.0(2) . . ?
C26 C25 C27 109.9(2) . . ?
C20 C25 H25A 108.2 . . ?
C26 C25 H25A 108.2 . . ?
C27 C25 H25A 108.2 . . ?
C25 C26 H26A 109.5 . . ?
C25 C26 H26B 109.5 . . ?
H26A C26 H26B 109.5 . . ?
C25 C26 H26C 109.5 . . ?
H26A C26 H26C 109.5 . . ?
H26B C26 H26C 109.5 . . ?
C25 C27 H27A 109.5 . . ?
C25 C27 H27B 109.5 . . ?
H27A C27 H27B 109.5 . . ?
C25 C27 H27C 109.5 . . ?
H27A C27 H27C 109.5 . . ?
H27B C27 H27C 109.5 . . ?
C24 C28 C30 111.7(2) . . ?
C24 C28 C29 111.3(2) . . ?
C30 C28 C29 110.0(2) . . ?
C24 C28 H28A 107.9 . . ?
C30 C28 H28A 107.9 . . ?
C29 C28 H28A 107.9 . . ?
C28 C29 H29A 109.5 . . ?
C28 C29 H29B 109.5 . . ?
H29A C29 H29B 109.5 . . ?
C28 C29 H29C 109.5 . . ?
H29A C29 H29C 109.5 . . ?
H29B C29 H29C 109.5 . . ?
C28 C30 H30A 109.5 . . ?
C28 C30 H30B 109.5 . . ?
H30A C30 H30B 109.5 . . ?
C28 C30 H30C 109.5 . . ?
H30A C30 H30C 109.5 . . ?
H30B C30 H30C 109.5 . . ?

loop_
_geom_bond_atom_site_label_1
_geom_bond_atom_site_label_2
_geom_bond_distance
_geom_bond_site_symmetry_2
_geom_bond_publ_flag
Fe1 N1 1.9502(18) 4 ?
Fe1 N1 1.9503(18) . ?
Fe1 N2 1.9734(19) . ?
Fe1 N2 1.9734(19) 4 ?
N1 C1 1.372(3) . ?
N1 C7 1.444(3) . ?
C1 C2 1.406(3) . ?
C1 C6 1.437(3) . ?
N2 C6 1.376(3) . ?
N2 C19 1.435(3) . ?
C2 C3 1.373(4) . ?
C2 H2A 0.9500 . ?
C3 C4 1.398(4) . ?
C3 H3A 0.9500 . ?
C4 C5 1.373(3) . ?
C4 H4A 0.9500 . ?
C5 C6 1.398(3) . ?
C5 H5A 0.9500 . ?
C7 C12 1.399(4) . ?
C7 C8 1.416(3) . ?
C8 C9 1.385(4) . ?
C8 C13 1.519(4) . ?
C9 C10 1.375(4) . ?
C9 H9A 0.9500 . ?
C10 C11 1.379(4) . ?
C10 H10A 0.9500 . ?
C11 C12 1.391(4) . ?
C11 H11A 0.9500 . ?
C12 C16 1.531(4) . ?
C13 C15 1.504(5) . ?
C13 C14 1.532(4) . ?
C13 H13A 1.0000 . ?
C14 H14A 0.9800 . ?
C14 H14B 0.9800 . ?
C14 H14C 0.9800 . ?
C15 H15A 0.9800 . ?
C15 H15B 0.9800 . ?
C15 H15C 0.9800 . ?
C16 C17 1.520(4) . ?
C16 C18 1.524(4) . ?
C16 H16A 1.0000 . ?
C17 H17A 0.9800 . ?
C17 H17B 0.9800 . ?
C17 H17C 0.9800 . ?
C18 H18A 0.9800 . ?
C18 H18B 0.9800 . ?
C18 H18C 0.9800 . ?
C19 C20 1.406(3) . ?
C19 C24 1.425(3) . ?
C20 C21 1.390(3) . ?
C20 C25 1.514(3) . ?
C21 C22 1.381(3) . ?
C21 H21A 0.9500 . ?
C22 C23 1.373(3) . ?
C22 H22A 0.9500 . ?
C23 C24 1.390(3) . ?
C23 H23A 0.9500 . ?
C24 C28 1.524(3) . ?
C25 C26 1.521(3) . ?
C25 C27 1.535(4) . ?
C25 H25A 1.0000 . ?
C26 H26A 0.9800 . ?
C26 H26B 0.9800 . ?
C26 H26C 0.9800 . ?
C27 H27A 0.9800 . ?
C27 H27B 0.9800 . ?
C27 H27C 0.9800 . ?
C28 C30 1.524(4) . ?
C28 C29 1.532(4) . ?
C28 H28A 1.0000 . ?
C29 H29A 0.9800 . ?
C29 H29B 0.9800 . ?
C29 H29C 0.9800 . ?
C30 H30A 0.9800 . ?
C30 H30B 0.9800 . ?
C30 H30C 0.9800 . ?

loop_
_geom_torsion_atom_site_label_1
_geom_torsion_atom_site_label_2
_geom_torsion_atom_site_label_3
_geom_torsion_atom_site_label_4
_geom_torsion
_geom_torsion_site_symmetry_1
_geom_torsion_site_symmetry_2
_geom_torsion_site_symmetry_3
_geom_torsion_site_symmetry_4
_geom_torsion_publ_flag
C7 N1 C1 C2 -16.0(3) . . . . ?
Fe1 N1 C1 C2 172.9(2) . . . . ?
C7 N1 C1 C6 161.6(2) . . . . ?
Fe1 N1 C1 C6 -9.5(2) . . . . ?
N1 C1 C2 C3 -175.7(2) . . . . ?
C6 C1 C2 C3 6.8(4) . . . . ?
C1 C2 C3 C4 -1.1(4) . . . . ?
C2 C3 C4 C5 -2.7(4) . . . . ?
C3 C4 C5 C6 0.4(4) . . . . ?
C19 N2 C6 C5 23.9(3) . . . . ?
Fe1 N2 C6 C5 -160.65(19) . . . . ?
C19 N2 C6 C1 -154.5(2) . . . . ?
Fe1 N2 C6 C1 21.0(2) . . . . ?
C4 C5 C6 N2 -172.9(2) . . . . ?
C4 C5 C6 C1 5.4(3) . . . . ?
N1 C1 C6 N2 -8.2(3) . . . . ?
C2 C1 C6 N2 169.6(2) . . . . ?
N1 C1 C6 C5 173.4(2) . . . . ?
C2 C1 C6 C5 -8.9(3) . . . . ?
C1 N1 C7 C12 -82.5(3) . . . . ?
Fe1 N1 C7 C12 86.4(3) . . . . ?
C1 N1 C7 C8 98.4(3) . . . . ?
Fe1 N1 C7 C8 -92.8(3) . . . . ?
C12 C7 C8 C9 -1.1(4) . . . . ?
N1 C7 C8 C9 178.0(2) . . . . ?
C12 C7 C8 C13 178.0(3) . . . . ?
N1 C7 C8 C13 -2.9(4) . . . . ?
C7 C8 C9 C10 0.7(4) . . . . ?
C13 C8 C9 C10 -178.4(3) . . . . ?
C8 C9 C10 C11 0.2(5) . . . . ?
C9 C10 C11 C12 -0.8(5) . . . . ?
C10 C11 C12 C7 0.4(4) . . . . ?
C10 C11 C12 C16 178.2(3) . . . . ?
C8 C7 C12 C11 0.6(4) . . . . ?
N1 C7 C12 C11 -178.6(2) . . . . ?
C8 C7 C12 C16 -177.1(2) . . . . ?
N1 C7 C12 C16 3.7(4) . . . . ?
C9 C8 C13 C15 97.9(3) . . . . ?
C7 C8 C13 C15 -81.2(3) . . . . ?
C9 C8 C13 C14 -24.6(4) . . . . ?
C7 C8 C13 C14 156.3(3) . . . . ?
C11 C12 C16 C17 54.1(3) . . . . ?
C7 C12 C16 C17 -128.1(3) . . . . ?
C11 C12 C16 C18 -71.0(3) . . . . ?
C7 C12 C16 C18 106.7(3) . . . . ?
C6 N2 C19 C20 -123.7(2) . . . . ?
Fe1 N2 C19 C20 62.3(3) . . . . ?
C6 N2 C19 C24 59.6(3) . . . . ?
Fe1 N2 C19 C24 -114.4(2) . . . . ?
C24 C19 C20 C21 1.9(3) . . . . ?
N2 C19 C20 C21 -174.7(2) . . . . ?
C24 C19 C20 C25 -174.2(2) . . . . ?
N2 C19 C20 C25 9.2(3) . . . . ?
C19 C20 C21 C22 -1.3(4) . . . . ?
C25 C20 C21 C22 175.1(2) . . . . ?
C20 C21 C22 C23 -0.1(4) . . . . ?
C21 C22 C23 C24 0.9(4) . . . . ?
C22 C23 C24 C19 -0.3(4) . . . . ?
C22 C23 C24 C28 178.3(2) . . . . ?
C20 C19 C24 C23 -1.1(3) . . . . ?
N2 C19 C24 C23 175.6(2) . . . . ?
C20 C19 C24 C28 -179.6(2) . . . . ?
N2 C19 C24 C28 -2.9(3) . . . . ?
C21 C20 C25 C26 54.6(3) . . . . ?
C19 C20 C25 C26 -129.2(2) . . . . ?
C21 C20 C25 C27 -68.1(3) . . . . ?
C19 C20 C25 C27 108.0(3) . . . . ?
C23 C24 C28 C30 60.4(3) . . . . ?
C19 C24 C28 C30 -121.1(3) . . . . ?
C23 C24 C28 C29 -62.9(3) . . . . ?
C19 C24 C28 C29 115.5(3) . . . . ?
